data_4317032
loop_
_publ_author_name
'Constantina Papatriantafyllopoulou'
'Theocharis C. Stamatatos'
'Wolfgang Wernsdorfer'
'Simon J. Teat'
'Anastasios J. Tasiopoulos'
'Albert Escuer'
'Spyros P. Perlepes'

_publ_section_title
;
 Combining Azide, Carboxylate, and 2-Pyridyloximate Ligands in
 Transition-Metal Chemistry: Ferromagnetic NiII5 Clusters with a Bowtie
 Skeleton
;
_journal_name_full 'Inorganic Chemistry'
_journal_page_first 10486
_journal_page_last 10496
_journal_paper_doi 10.1021/ic1014829
_journal_volume 49
_journal_year 2010
_chemical_formula_sum 'C56 H58.5 N20 Ni5 O12.25'
_chemical_formula_weight 1501.28
_chemical_name_systematic
;

 ?

;
_space_group_IT_number 15
_symmetry_cell_setting monoclinic
_symmetry_space_group_name_Hall '-C 2yc'
_symmetry_space_group_name_H-M 'C 1 2/c 1'
_atom_sites_solution_hydrogens mixed
_atom_sites_solution_primary direct
_atom_sites_solution_secondary difmap
_audit_creation_method SHELXL-97
_cell_angle_alpha 90.00
_cell_angle_beta 95.628(2)
_cell_angle_gamma 90.00
_cell_formula_units_Z 4
_cell_length_a 14.4167(13)
_cell_length_b 24.334(2)
_cell_length_c 19.8508(17)
_cell_measurement_reflns_used 7275
_cell_measurement_temperature 193(2)
_cell_measurement_theta_max 33.70
_cell_measurement_theta_min 2.76
_cell_volume 6930.4(10)
_computing_cell_refinement 'Bruker SAINT v7.23a'
_computing_data_collection 'Bruker APEX2'
_computing_data_reduction 'Bruker SAINT v7.23a'
_computing_molecular_graphics 'Bruker SHELXTL'
_computing_publication_material 'Bruker SHELXTL and local programs'
_computing_structure_refinement 'Bruker SHELXTL'
_computing_structure_solution 'Bruker SHELXTL'
_diffrn_ambient_temperature 193(2)
_diffrn_measured_fraction_theta_full 0.994
_diffrn_measured_fraction_theta_max 0.992
_diffrn_measurement_device_type 'Bruker Platinum 200 CCD diffractometer'
_diffrn_measurement_method '\w rotation with narrow frames'
_diffrn_radiation_monochromator 'silicon 111'
_diffrn_radiation_source 'Advanced Light Source station 11.3.1'
_diffrn_radiation_type synchrotron
_diffrn_radiation_wavelength 0.77490
_diffrn_reflns_av_R_equivalents 0.0584
_diffrn_reflns_av_sigmaI/netI 0.0508
_diffrn_reflns_limit_h_max 20
_diffrn_reflns_limit_h_min -20
_diffrn_reflns_limit_k_max 34
_diffrn_reflns_limit_k_min -34
_diffrn_reflns_limit_l_max 28
_diffrn_reflns_limit_l_min -28
_diffrn_reflns_number 38752
_diffrn_reflns_theta_full 28.00
_diffrn_reflns_theta_max 33.77
_diffrn_reflns_theta_min 2.76
_diffrn_standards_number 0
_exptl_absorpt_coefficient_mu 1.770
_exptl_absorpt_correction_T_max 0.94
_exptl_absorpt_correction_T_min 0.64
_exptl_absorpt_correction_type multi-scan
_exptl_absorpt_process_details 'SADABS v2.10 Bruker AXS Madison WI USA'
_exptl_crystal_colour yellow
_exptl_crystal_density_diffrn 1.439
_exptl_crystal_density_method 'not measured'
_exptl_crystal_description plate
_exptl_crystal_F_000 3090
_exptl_crystal_size_max 0.21
_exptl_crystal_size_mid 0.05
_exptl_crystal_size_min 0.00
_refine_diff_density_max 0.879
_refine_diff_density_min -0.686
_refine_diff_density_rms 0.083
_refine_ls_extinction_method none
_refine_ls_goodness_of_fit_ref 1.039
_refine_ls_hydrogen_treatment mixed
_refine_ls_matrix_type full
_refine_ls_number_parameters 491
_refine_ls_number_reflns 10649
_refine_ls_number_restraints 297
_refine_ls_restrained_S_all 1.774
_refine_ls_R_factor_all 0.0542
_refine_ls_R_factor_gt 0.0418
_refine_ls_shift/su_max 0.000
_refine_ls_shift/su_mean 0.000
_refine_ls_structure_factor_coef Fsqd
_refine_ls_weighting_details 'calc w=1/[\s^2^(Fo^2^)+(0.0743P)^2^+4.7220P] where P=(Fo^2^+2Fc^2^)/3'
_refine_ls_weighting_scheme calc
_refine_ls_wR_factor_gt 0.1254
_refine_ls_wR_factor_ref 0.1338
_reflns_number_gt 8557
_reflns_number_total 10649
_reflns_threshold_expression I>2\s(I)
_cod_data_source_file ic1014829_si_003_2.cif
_cod_data_source_block ni29
_cod_original_formula_sum 'C56 H58.50 N20 Ni5 O12.25'
_cod_database_code 4317032

loop_
_symmetry_equiv_pos_as_xyz
'x, y, z'
'-x, y, -z+1/2'
'x+1/2, y+1/2, z'
'-x+1/2, y+1/2, -z+1/2'
'-x, -y, -z'
'x, -y, z-1/2'
'-x+1/2, -y+1/2, -z'
'x+1/2, -y+1/2, z-1/2'

loop_
_atom_site_label
_atom_site_type_symbol
_atom_site_fract_x
_atom_site_fract_y
_atom_site_fract_z
_atom_site_U_iso_or_equiv
_atom_site_adp_type
_atom_site_occupancy
_atom_site_symmetry_multiplicity
_atom_site_calc_flag
_atom_site_refinement_flags
_atom_site_disorder_assembly
_atom_site_disorder_group
Ni1 Ni 0.2500 0.2500 0.0000 0.02642(15) Uani 1 2 d S . .
Ni2 Ni 0.08450(3) 0.222811(18) 0.10629(2) 0.02883(13) Uani 1 1 d . . .
Ni3 Ni 0.18290(3) 0.124665(18) 0.04897(2) 0.02915(13) Uani 1 1 d . C .
N1 N -0.0492(2) 0.24602(13) 0.11806(16) 0.0339(6) Uani 1 1 d . . .
C1 C -0.1013(3) 0.22847(19) 0.1662(2) 0.0416(9) Uani 1 1 d . . .
H1A H -0.0724 0.2074 0.2027 0.050 Uiso 1 1 calc R . .
C2 C -0.1952(3) 0.2397(2) 0.1646(2) 0.0499(11) Uani 1 1 d . . .
H2A H -0.2300 0.2275 0.2000 0.060 Uiso 1 1 calc R . .
N3 N 0.1514(2) 0.04973(13) 0.00814(16) 0.0342(6) Uani 1 1 d . . .
C3 C -0.2375(3) 0.2690(2) 0.1109(2) 0.0469(10) Uani 1 1 d . . .
H3A H -0.3024 0.2765 0.1080 0.056 Uiso 1 1 calc R . .
C4 C -0.1842(3) 0.28779(19) 0.0607(2) 0.0421(9) Uani 1 1 d . . .
H4A H -0.2124 0.3081 0.0233 0.051 Uiso 1 1 calc R . .
C5 C -0.0894(3) 0.27641(16) 0.06589(19) 0.0347(7) Uani 1 1 d . A .
N2 N 0.0582(2) 0.27478(12) 0.02631(15) 0.0298(6) Uani 1 1 d . A .
O1 O 0.12108(19) 0.28742(11) -0.01627(13) 0.0334(5) Uani 1 1 d . . .
C6 C -0.0267(3) 0.29521(16) 0.01601(19) 0.0345(7) Uani 1 1 d D . .
C7 C -0.0591(14) 0.3333(7) -0.0394(6) 0.034(2) Uani 0.50 1 d PDU A 1
C8 C -0.0523(15) 0.3207(7) -0.1071(8) 0.047(3) Uani 0.50 1 d PDU A 1
H8A H -0.0241 0.2871 -0.1184 0.057 Uiso 0.50 1 calc PR A 1
C9 C -0.0859(12) 0.3564(6) -0.1584(8) 0.057(3) Uani 0.50 1 d PDU A 1
H9A H -0.0807 0.3476 -0.2045 0.068 Uiso 0.50 1 calc PR A 1
C10 C -0.1275(12) 0.4057(6) -0.1404(8) 0.065(3) Uani 0.50 1 d PDU A 1
H10A H -0.1518 0.4309 -0.1742 0.078 Uiso 0.50 1 calc PR A 1
C11 C -0.1326(12) 0.4167(6) -0.0729(7) 0.067(3) Uani 0.50 1 d PDU A 1
H11A H -0.1609 0.4500 -0.0606 0.080 Uiso 0.50 1 calc PR A 1
C12 C -0.0971(15) 0.3802(6) -0.0213(8) 0.060(3) Uani 0.50 1 d PDU A 1
H12A H -0.1004 0.3888 0.0251 0.073 Uiso 0.50 1 calc PR A 1
C7' C -0.062(2) 0.3276(9) -0.0513(8) 0.054(3) Uani 0.50 1 d PDU A 2
C8' C -0.0387(14) 0.3061(7) -0.1104(8) 0.047(3) Uani 0.50 1 d PDU A 2
H8'A H -0.0020 0.2738 -0.1121 0.057 Uiso 0.50 1 calc PR A 2
C9' C -0.0722(11) 0.3344(7) -0.1679(7) 0.061(3) Uani 0.50 1 d PDU A 2
H9'A H -0.0616 0.3206 -0.2112 0.073 Uiso 0.50 1 calc PR A 2
C10' C -0.1216(12) 0.3834(8) -0.1624(7) 0.069(3) Uani 0.50 1 d PDU A 2
H10B H -0.1430 0.4031 -0.2022 0.082 Uiso 0.50 1 calc PR A 2
C11' C -0.1394(11) 0.4034(7) -0.1006(7) 0.068(3) Uani 0.50 1 d PDU A 2
H11B H -0.1735 0.4366 -0.0975 0.082 Uiso 0.50 1 calc PR A 2
C12' C -0.1064(13) 0.3738(6) -0.0410(7) 0.056(3) Uani 0.50 1 d PDU A 2
H12B H -0.1158 0.3865 0.0031 0.068 Uiso 0.50 1 calc PR A 2
C13 C 0.1315(3) 0.00426(17) 0.0415(2) 0.0418(9) Uani 1 1 d . . .
H13A H 0.1375 0.0050 0.0896 0.050 Uiso 1 1 calc R . .
C14 C 0.1025(4) -0.04382(18) 0.0089(3) 0.0528(12) Uani 1 1 d . . .
H14A H 0.0913 -0.0760 0.0339 0.063 Uiso 1 1 calc R . .
C15 C 0.0902(4) -0.04399(19) -0.0612(3) 0.0552(13) Uani 1 1 d . . .
H15A H 0.0683 -0.0761 -0.0849 0.066 Uiso 1 1 calc R . .
C16 C 0.1100(4) 0.00296(18) -0.0964(2) 0.0476(10) Uani 1 1 d . . .
H16A H 0.1015 0.0034 -0.1444 0.057 Uiso 1 1 calc R . .
C17 C 0.1426(3) 0.04946(15) -0.06073(19) 0.0349(7) Uani 1 1 d . . .
O2 O 0.21612(19) 0.18998(10) -0.07287(12) 0.0318(5) Uani 1 1 d . . .
N4 N 0.1898(2) 0.14147(12) -0.05025(15) 0.0295(6) Uani 1 1 d . . .
C18 C 0.1695(3) 0.10135(15) -0.09267(18) 0.0326(7) Uani 1 1 d D . .
C19 C 0.1726(3) 0.10488(16) -0.16759(19) 0.0370(8) Uani 1 1 d D . .
C20 C 0.2190(4) 0.06515(19) -0.2020(2) 0.0495(11) Uani 1 1 d D . .
H20A H 0.2504 0.0359 -0.1776 0.059 Uiso 1 1 calc R . .
C21 C 0.2193(5) 0.0682(2) -0.2719(3) 0.0630(15) Uani 1 1 d D . .
H21A H 0.2508 0.0409 -0.2952 0.076 Uiso 1 1 calc R . .
C22 C 0.1743(5) 0.1104(3) -0.3072(2) 0.0638(15) Uani 1 1 d D . .
H22A H 0.1739 0.1119 -0.3551 0.077 Uiso 1 1 calc R . .
C23 C 0.1298(4) 0.1505(3) -0.2735(2) 0.0613(14) Uani 1 1 d D . .
H23A H 0.0999 0.1802 -0.2981 0.074 Uiso 1 1 calc R . .
C24 C 0.1286(3) 0.1478(2) -0.2035(2) 0.0474(10) Uani 1 1 d D . .
H24A H 0.0975 0.1754 -0.1804 0.057 Uiso 1 1 calc R . .
N5 N 0.2195(2) 0.20374(12) 0.08300(14) 0.0288(6) Uani 1 1 d . . .
N6 N 0.2790(2) 0.20501(14) 0.13221(15) 0.0344(6) Uani 1 1 d . . .
N7 N 0.3328(3) 0.20532(18) 0.17759(19) 0.0497(9) Uani 1 1 d . . .
N8 N 0.0443(2) 0.15490(13) 0.04390(15) 0.0326(6) Uani 1 1 d . . .
N9 N -0.0004(2) 0.16410(13) -0.00941(17) 0.0371(7) Uani 1 1 d . . .
N10 N -0.0445(3) 0.17248(17) -0.0599(2) 0.0567(11) Uani 1 1 d . . .
O3 O 0.0978(2) 0.17042(11) 0.18725(13) 0.0367(6) Uani 1 1 d . . .
O4 O 0.1734(2) 0.09893(11) 0.14538(13) 0.0370(6) Uani 1 1 d . . .
C25 C 0.1341(3) 0.12316(16) 0.19083(18) 0.0351(8) Uani 1 1 d . . .
C26 C 0.1314(4) 0.0925(2) 0.2571(2) 0.0556(12) Uani 1 1 d . . .
H26A H 0.0994 0.1149 0.2887 0.083 Uiso 0.50 1 calc PR B 1
H26B H 0.1951 0.0849 0.2767 0.083 Uiso 0.50 1 calc PR B 1
H26C H 0.0978 0.0577 0.2488 0.083 Uiso 0.50 1 calc PR B 1
H26D H 0.1623 0.0568 0.2541 0.083 Uiso 0.50 1 d PR B 2
H26E H 0.0664 0.0867 0.2661 0.083 Uiso 0.50 1 d PR B 2
H26F H 0.1637 0.1140 0.2939 0.083 Uiso 0.50 1 d PR B 2
O5 O 0.1510(2) 0.28790(12) 0.16283(14) 0.0394(6) Uani 1 1 d . . .
C27 C 0.1052(5) 0.3305(3) 0.1916(4) 0.0760(19) Uani 1 1 d . . .
H27A H 0.1509 0.3554 0.2150 0.114 Uiso 1 1 calc R . .
H27B H 0.0647 0.3156 0.2241 0.114 Uiso 1 1 calc R . .
H27C H 0.0673 0.3506 0.1561 0.114 Uiso 1 1 calc R . .
O6 O 0.3285(2) 0.10816(13) 0.05404(17) 0.0436(7) Uani 1 1 d . . .
C28 C 0.3746(6) 0.0747(4) 0.1050(6) 0.077(3) Uani 0.70 1 d P C 1
H28A H 0.4410 0.0724 0.0984 0.116 Uiso 0.70 1 calc PR C 1
H28B H 0.3473 0.0378 0.1026 0.116 Uiso 0.70 1 calc PR C 1
H28C H 0.3676 0.0907 0.1495 0.116 Uiso 0.70 1 calc PR C 1
C28' C 0.3740(15) 0.0665(8) 0.0151(11) 0.064(5) Uiso 0.30 1 d P C 2
H28D H 0.4415 0.0680 0.0270 0.096 Uiso 0.30 1 calc PR C 2
H28E H 0.3600 0.0738 -0.0334 0.096 Uiso 0.30 1 calc PR C 2
H28F H 0.3508 0.0300 0.0257 0.096 Uiso 0.30 1 calc PR C 2
O1W O 0.353(3) 0.0504(16) 0.189(2) 0.076(9) Uiso 0.13 1 d P D 2
H6O H 0.356(5) 0.137(3) 0.043(4) 0.08(2) Uiso 1 1 d . . .
H5O H 0.191(4) 0.302(2) 0.141(3) 0.046(14) Uiso 1 1 d . . .

loop_
_atom_site_aniso_label
_atom_site_aniso_U_11
_atom_site_aniso_U_22
_atom_site_aniso_U_33
_atom_site_aniso_U_23
_atom_site_aniso_U_13
_atom_site_aniso_U_12
Ni1 0.0320(3) 0.0278(3) 0.0193(3) 0.0015(2) 0.0017(2) -0.0063(2)
Ni2 0.0337(3) 0.0315(2) 0.0214(2) 0.00198(15) 0.00285(17) -0.00495(17)
Ni3 0.0361(3) 0.0283(2) 0.0228(2) 0.00196(15) 0.00170(17) -0.00563(17)
N1 0.0375(17) 0.0383(16) 0.0262(14) 0.0002(11) 0.0049(12) -0.0031(12)
C1 0.042(2) 0.052(2) 0.0314(18) 0.0044(16) 0.0080(16) -0.0039(17)
C2 0.044(2) 0.066(3) 0.042(2) 0.005(2) 0.0143(19) -0.002(2)
N3 0.0434(18) 0.0287(14) 0.0304(15) 0.0017(11) 0.0032(13) -0.0062(12)
C3 0.036(2) 0.062(3) 0.044(2) -0.0009(19) 0.0089(17) -0.0008(19)
C4 0.037(2) 0.049(2) 0.040(2) 0.0022(17) 0.0038(16) -0.0010(17)
C5 0.0364(19) 0.0388(19) 0.0286(16) 0.0004(13) 0.0025(14) -0.0028(14)
N2 0.0349(15) 0.0317(14) 0.0228(13) 0.0010(10) 0.0034(11) -0.0049(11)
O1 0.0344(13) 0.0396(13) 0.0264(12) 0.0061(10) 0.0046(10) -0.0053(10)
C6 0.0357(19) 0.0380(18) 0.0292(16) 0.0041(13) 0.0007(14) -0.0033(14)
C7 0.026(4) 0.057(5) 0.018(3) 0.018(3) -0.008(3) -0.008(4)
C8 0.038(6) 0.064(7) 0.039(5) 0.014(5) 0.001(4) 0.000(5)
C9 0.049(6) 0.073(8) 0.046(5) 0.024(5) -0.005(4) 0.003(6)
C10 0.055(5) 0.074(7) 0.063(7) 0.030(6) -0.012(6) 0.006(6)
C11 0.056(6) 0.079(7) 0.064(7) 0.015(6) -0.003(6) 0.008(5)
C12 0.060(7) 0.065(6) 0.056(7) 0.006(5) 0.003(6) 0.005(5)
C7' 0.044(6) 0.061(6) 0.056(7) 0.008(6) 0.001(6) -0.006(5)
C8' 0.038(6) 0.069(7) 0.033(4) 0.017(5) -0.007(4) -0.009(5)
C9' 0.048(6) 0.090(8) 0.043(5) 0.024(6) -0.009(4) -0.010(6)
C10' 0.050(6) 0.100(9) 0.054(6) 0.040(6) -0.007(5) 0.000(7)
C11' 0.053(5) 0.094(7) 0.055(7) 0.044(6) -0.010(6) 0.010(5)
C12' 0.045(5) 0.076(6) 0.046(6) 0.036(5) -0.011(5) 0.005(5)
C13 0.055(3) 0.0336(18) 0.0361(19) 0.0056(14) 0.0024(17) -0.0079(17)
C14 0.076(3) 0.032(2) 0.051(3) 0.0048(17) 0.007(2) -0.014(2)
C15 0.082(4) 0.034(2) 0.052(3) -0.0073(18) 0.013(2) -0.021(2)
C16 0.066(3) 0.039(2) 0.039(2) -0.0074(16) 0.010(2) -0.017(2)
C17 0.042(2) 0.0319(17) 0.0309(17) -0.0015(13) 0.0062(15) -0.0066(14)
O2 0.0428(14) 0.0283(11) 0.0242(11) 0.0014(9) 0.0029(10) -0.0098(10)
N4 0.0342(15) 0.0286(13) 0.0258(13) 0.0010(10) 0.0026(11) -0.0074(11)
C18 0.0395(19) 0.0315(16) 0.0269(15) -0.0009(12) 0.0029(13) -0.0067(14)
C19 0.046(2) 0.0383(18) 0.0271(16) -0.0031(13) 0.0030(15) -0.0135(16)
C20 0.069(3) 0.044(2) 0.038(2) -0.0066(17) 0.013(2) -0.008(2)
C21 0.087(4) 0.067(3) 0.037(2) -0.017(2) 0.017(2) -0.017(3)
C22 0.085(4) 0.080(4) 0.025(2) -0.005(2) 0.002(2) -0.021(3)
C23 0.070(4) 0.077(4) 0.034(2) 0.009(2) -0.008(2) -0.009(3)
C24 0.052(3) 0.056(3) 0.0329(19) 0.0022(18) -0.0029(18) -0.007(2)
N5 0.0344(15) 0.0316(14) 0.0200(12) 0.0026(10) 0.0011(11) -0.0074(11)
N6 0.0389(17) 0.0385(16) 0.0255(14) 0.0022(11) 0.0015(12) -0.0071(13)
N7 0.051(2) 0.065(2) 0.0310(17) 0.0049(16) -0.0080(15) -0.0070(18)
N8 0.0356(16) 0.0325(14) 0.0291(14) 0.0005(11) 0.0001(12) -0.0073(12)
N9 0.0412(18) 0.0322(15) 0.0361(16) -0.0022(12) -0.0050(13) -0.0075(13)
N10 0.067(3) 0.046(2) 0.051(2) 0.0004(17) -0.025(2) -0.0065(19)
O3 0.0455(15) 0.0401(14) 0.0248(12) 0.0049(10) 0.0047(11) -0.0027(12)
O4 0.0474(16) 0.0361(13) 0.0276(12) 0.0062(10) 0.0043(11) -0.0026(11)
C25 0.041(2) 0.0389(19) 0.0250(16) 0.0069(13) 0.0008(14) -0.0076(15)
C26 0.073(3) 0.061(3) 0.035(2) 0.021(2) 0.013(2) 0.008(2)
O5 0.0461(17) 0.0420(15) 0.0307(13) -0.0058(11) 0.0060(12) -0.0110(12)
C27 0.074(4) 0.069(4) 0.088(5) -0.033(3) 0.027(4) -0.015(3)
O6 0.0418(16) 0.0409(15) 0.0478(17) 0.0070(13) 0.0036(13) -0.0034(13)
C28 0.045(4) 0.074(5) 0.109(8) 0.042(5) -0.011(4) 0.001(4)

loop_
_atom_type_symbol
_atom_type_description
_atom_type_scat_dispersion_real
_atom_type_scat_dispersion_imag
_atom_type_scat_source
C C -0.0020 0.0020 'WCROMER Program in WinGX L.Kissel & R.H.Pratt Acta Cryst A46 170 1990'
H H 0.0000 0.0000 'WCROMER Program in WinGX L.Kissel & R.H.Pratt Acta Cryst A46 170 1990'
N N -0.0031 0.0040 'WCROMER Program in WinGX L.Kissel & R.H.Pratt Acta Cryst A46 170 1990'
O O -0.0041 0.0074 'WCROMER Program in WinGX L.Kissel & R.H.Pratt Acta Cryst A46 170 1990'
Ni Ni 0.1906 1.3024 'WCROMER Program in WinGX L.Kissel & R.H.Pratt Acta Cryst A46 170 1990'

loop_
_geom_angle_atom_site_label_1
_geom_angle_atom_site_label_2
_geom_angle_atom_site_label_3
_geom_angle
_geom_angle_site_symmetry_1
_geom_angle_site_symmetry_3
_geom_angle_publ_flag
O1 Ni1 O1 180.00(14) . 7 ?
O1 Ni1 O2 93.12(11) . . ?
O1 Ni1 O2 86.88(11) 7 . ?
O1 Ni1 O2 93.12(11) 7 7 ?
O1 Ni1 O2 86.88(11) . 7 ?
O1 Ni1 N5 96.08(11) . . ?
O1 Ni1 N5 83.92(11) 7 . ?
O1 Ni1 N5 96.07(11) 7 7 ?
O1 Ni1 N5 83.93(11) . 7 ?
O2 Ni1 O2 180.00(14) . 7 ?
O2 Ni1 N5 96.75(10) . . ?
O2 Ni1 N5 83.25(10) . 7 ?
O2 Ni1 N5 83.25(10) 7 . ?
O2 Ni1 N5 96.75(10) 7 7 ?
N5 Ni1 N5 180.0 . 7 ?
N1 Ni2 N2 79.17(13) . . ?
N1 Ni2 N5 173.17(12) . . ?
N1 Ni2 N8 94.35(13) . . ?
N1 Ni2 O3 95.68(12) . . ?
N1 Ni2 O5 96.66(13) . . ?
N2 Ni2 N5 94.09(12) . . ?
N2 Ni2 N8 90.54(12) . . ?
N2 Ni2 O3 174.65(12) . . ?
N2 Ni2 O5 89.36(12) . . ?
N5 Ni2 N8 84.53(12) . . ?
N5 Ni2 O3 91.03(11) . . ?
N5 Ni2 O5 84.28(12) . . ?
N8 Ni2 O3 88.40(12) . . ?
N8 Ni2 O5 168.77(13) . . ?
O3 Ni2 O5 92.70(12) . . ?
N3 Ni3 N4 79.82(12) . . ?
N3 Ni3 N5 175.02(12) . . ?
N3 Ni3 N8 96.87(13) . . ?
N3 Ni3 O4 93.80(12) . . ?
N3 Ni3 O6 91.74(14) . . ?
N4 Ni3 N5 95.36(11) . . ?
N4 Ni3 N8 91.14(12) . . ?
N4 Ni3 O4 173.60(12) . . ?
N4 Ni3 O6 86.66(13) . . ?
N5 Ni3 N8 84.43(12) . . ?
N5 Ni3 O4 91.00(11) . . ?
N5 Ni3 O6 86.66(13) . . ?
N8 Ni3 O4 90.09(12) . . ?
N8 Ni3 O6 170.59(12) . . ?
O4 Ni3 O6 93.11(12) . . ?
Ni2 N1 C1 126.4(3) . . ?
Ni2 N1 C5 113.7(2) . . ?
C1 N1 C5 119.3(4) . . ?
N1 C1 H1A 118.7 . . ?
N1 C1 C2 122.6(4) . . ?
H1A C1 C2 118.7 . . ?
C1 C2 H2A 120.7 . . ?
C1 C2 C3 118.7(4) . . ?
H2A C2 C3 120.7 . . ?
Ni3 N3 C13 126.7(3) . . ?
Ni3 N3 C17 113.6(2) . . ?
C13 N3 C17 119.4(3) . . ?
C2 C3 H3A 120.3 . . ?
C2 C3 C4 119.4(4) . . ?
H3A C3 C4 120.3 . . ?
C3 C4 H4A 120.4 . . ?
C3 C4 C5 119.3(4) . . ?
H4A C4 C5 120.4 . . ?
N1 C5 C4 120.7(4) . . ?
N1 C5 C6 115.9(4) . . ?
C4 C5 C6 123.5(4) . . ?
Ni2 N2 O1 123.4(2) . . ?
Ni2 N2 C6 117.0(2) . . ?
O1 N2 C6 119.5(3) . . ?
Ni1 O1 N2 117.1(2) . . ?
C5 C6 N2 113.5(3) . . ?
C5 C6 C7 121.5(8) . . ?
C5 C6 C7' 123.4(11) . . ?
N2 C6 C7 124.9(8) . . ?
N2 C6 C7' 122.1(10) . . ?
C7 C6 C7' 9.3(12) . . ?
C6 C7 C8 122.2(12) . . ?
C6 C7 C12 116.4(10) . . ?
C8 C7 C12 121.4(11) . . ?
C7 C8 H8A 119.4 . . ?
C7 C8 C9 121.2(12) . . ?
H8A C8 C9 119.4 . . ?
C8 C9 H9A 120.8 . . ?
C8 C9 C10 118.4(12) . . ?
H9A C9 C10 120.8 . . ?
C9 C10 H10A 120.7 . . ?
C9 C10 C11 118.7(12) . . ?
H10A C10 C11 120.7 . . ?
C10 C11 H11A 118.9 . . ?
C10 C11 C12 122.1(13) . . ?
H11A C11 C12 118.9 . . ?
C7 C12 C11 118.2(13) . . ?
C7 C12 H12A 120.9 . . ?
C11 C12 H12A 120.9 . . ?
C6 C7' C8' 116.8(13) . . ?
C6 C7' C12' 114.3(12) . . ?
C8' C7' C12' 128.8(13) . . ?
C7' C8' H8'A 122.3 . . ?
C7' C8' C9' 115.4(14) . . ?
H8'A C8' C9' 122.3 . . ?
C8' C9' H9'A 120.0 . . ?
C8' C9' C10' 120.1(13) . . ?
H9'A C9' C10' 120.0 . . ?
C9' C10' H10B 119.5 . . ?
C9' C10' C11' 121.0(12) . . ?
H10B C10' C11' 119.5 . . ?
C10' C11' H11B 120.4 . . ?
C10' C11' C12' 119.3(13) . . ?
H11B C11' C12' 120.4 . . ?
C7' C12' C11' 115.4(13) . . ?
C7' C12' H12B 122.3 . . ?
C11' C12' H12B 122.3 . . ?
N3 C13 H13A 118.7 . . ?
N3 C13 C14 122.6(4) . . ?
H13A C13 C14 118.7 . . ?
C13 C14 H14A 120.8 . . ?
C13 C14 C15 118.5(4) . . ?
H14A C14 C15 120.8 . . ?
C14 C15 H15A 120.3 . . ?
C14 C15 C16 119.5(4) . . ?
H15A C15 C16 120.3 . . ?
C15 C16 H16A 120.3 . . ?
C15 C16 C17 119.4(4) . . ?
H16A C16 C17 120.3 . . ?
N3 C17 C16 120.5(3) . . ?
N3 C17 C18 115.1(3) . . ?
C16 C17 C18 124.4(4) . . ?
Ni1 O2 N4 116.32(19) . . ?
Ni3 N4 O2 123.4(2) . . ?
Ni3 N4 C18 116.6(2) . . ?
O2 N4 C18 120.0(3) . . ?
C17 C18 N4 114.4(3) . . ?
C17 C18 C19 120.6(3) . . ?
N4 C18 C19 124.9(3) . . ?
C18 C19 C20 120.7(4) . . ?
C18 C19 C24 119.9(4) . . ?
C20 C19 C24 119.3(4) . . ?
C19 C20 H20A 119.9 . . ?
C19 C20 C21 120.1(5) . . ?
H20A C20 C21 119.9 . . ?
C20 C21 H21A 119.9 . . ?
C20 C21 C22 120.1(5) . . ?
H21A C21 C22 119.9 . . ?
C21 C22 H22A 119.9 . . ?
C21 C22 C23 120.2(4) . . ?
H22A C22 C23 119.9 . . ?
C22 C23 H23A 119.9 . . ?
C22 C23 C24 120.1(5) . . ?
H23A C23 C24 119.9 . . ?
C19 C24 C23 120.0(5) . . ?
C19 C24 H24A 120.0 . . ?
C23 C24 H24A 120.0 . . ?
Ni1 N5 Ni2 109.15(14) . . ?
Ni1 N5 Ni3 107.99(13) . . ?
Ni1 N5 N6 115.4(2) . . ?
Ni2 N5 Ni3 93.69(12) . . ?
Ni2 N5 N6 114.0(2) . . ?
Ni3 N5 N6 114.4(2) . . ?
N5 N6 N7 178.8(4) . . ?
Ni2 N8 Ni3 92.33(12) . . ?
Ni2 N8 N9 117.5(3) . . ?
Ni3 N8 N9 121.7(3) . . ?
N8 N9 N10 178.8(5) . . ?
Ni2 O3 C25 128.2(2) . . ?
Ni3 O4 C25 127.4(3) . . ?
O3 C25 O4 126.9(3) . . ?
O3 C25 C26 116.9(4) . . ?
O4 C25 C26 116.3(4) . . ?
C25 C26 H26A 109.5 . . ?
C25 C26 H26B 109.5 . . ?
C25 C26 H26C 109.5 . . ?
C25 C26 H26D 109.4 . . ?
C25 C26 H26E 109.5 . . ?
C25 C26 H26F 109.4 . . ?
H26A C26 H26B 109.5 . . ?
H26A C26 H26C 109.5 . . ?
H26A C26 H26D 141.1 . . ?
H26A C26 H26E 56.3 . . ?
H26A C26 H26F 56.2 . . ?
H26B C26 H26C 109.5 . . ?
H26B C26 H26D 56.2 . . ?
H26B C26 H26E 141.0 . . ?
H26B C26 H26F 56.3 . . ?
H26C C26 H26D 56.4 . . ?
H26C C26 H26E 56.2 . . ?
H26C C26 H26F 141.1 . . ?
H26D C26 H26E 109.5 . . ?
H26D C26 H26F 109.5 . . ?
H26E C26 H26F 109.5 . . ?
Ni2 O5 C27 124.7(3) . . ?
Ni2 O5 H5O 110(4) . . ?
C27 O5 H5O 107(4) . . ?
O5 C27 H27A 109.5 . . ?
O5 C27 H27B 109.5 . . ?
O5 C27 H27C 109.5 . . ?
H27A C27 H27B 109.5 . . ?
H27A C27 H27C 109.5 . . ?
H27B C27 H27C 109.5 . . ?
Ni3 O6 C28 122.4(4) . . ?
Ni3 O6 C28' 126.5(9) . . ?
Ni3 O6 H6O 109(5) . . ?
C28 O6 C28' 77.1(9) . . ?
C28 O6 H6O 118(5) . . ?
C28' O6 H6O 100(5) . . ?
O6 C28 H28A 109.5 . . ?
O6 C28 H28B 109.5 . . ?
O6 C28 H28C 109.5 . . ?
H28A C28 H28B 109.5 . . ?
H28A C28 H28C 109.5 . . ?
H28B C28 H28C 109.5 . . ?
O6 C28' H28D 109.5 . . ?
O6 C28' H28E 109.5 . . ?
O6 C28' H28F 109.5 . . ?
H28D C28' H28E 109.5 . . ?
H28D C28' H28F 109.5 . . ?
H28E C28' H28F 109.5 . . ?

loop_
_geom_bond_atom_site_label_1
_geom_bond_atom_site_label_2
_geom_bond_distance
_geom_bond_site_symmetry_2
_geom_bond_publ_flag
Ni1 O1 2.067(3) . ?
Ni1 O1 2.067(3) 7 ?
Ni1 O2 2.080(2) . ?
Ni1 O2 2.080(2) 7 ?
Ni1 N5 2.078(3) . ?
Ni1 N5 2.078(3) 7 ?
Ni2 N1 2.043(3) . ?
Ni2 N2 2.036(3) . ?
Ni2 N5 2.096(3) . ?
Ni2 N8 2.112(3) . ?
Ni2 O3 2.046(3) . ?
Ni2 O5 2.116(3) . ?
Ni3 N3 2.029(3) . ?
Ni3 N4 2.024(3) . ?
Ni3 N5 2.090(3) . ?
Ni3 N8 2.122(3) . ?
Ni3 O4 2.031(3) . ?
Ni3 O6 2.129(3) . ?
N1 C1 1.342(5) . ?
N1 C5 1.356(5) . ?
C1 H1A 0.9500 . ?
C1 C2 1.378(7) . ?
C2 H2A 0.9500 . ?
C2 C3 1.375(7) . ?
N3 C13 1.335(5) . ?
N3 C17 1.361(5) . ?
C3 H3A 0.9500 . ?
C3 C4 1.393(6) . ?
C4 H4A 0.9500 . ?
C4 C5 1.388(6) . ?
C5 C6 1.478(5) . ?
N2 O1 1.334(4) . ?
N2 C6 1.318(5) . ?
C6 C7 1.480(10) . ?
C6 C7' 1.591(14) . ?
C7 C8 1.390(15) . ?
C7 C12 1.329(15) . ?
C8 H8A 0.9500 . ?
C8 C9 1.389(15) . ?
C9 H9A 0.9500 . ?
C9 C10 1.402(18) . ?
C10 H10A 0.9500 . ?
C10 C11 1.376(16) . ?
C11 H11A 0.9500 . ?
C11 C12 1.415(16) . ?
C12 H12A 0.9500 . ?
C7' C8' 1.356(17) . ?
C7' C12' 1.322(17) . ?
C8' H8'A 0.9500 . ?
C8' C9' 1.378(15) . ?
C9' H9'A 0.9500 . ?
C9' C10' 1.399(19) . ?
C10' H10B 0.9500 . ?
C10' C11' 1.367(17) . ?
C11' H11B 0.9500 . ?
C11' C12' 1.427(13) . ?
C12' H12B 0.9500 . ?
C13 H13A 0.9500 . ?
C13 C14 1.382(6) . ?
C14 H14A 0.9500 . ?
C14 C15 1.384(7) . ?
C15 H15A 0.9500 . ?
C15 C16 1.384(6) . ?
C16 H16A 0.9500 . ?
C16 C17 1.392(5) . ?
C17 C18 1.481(5) . ?
O2 N4 1.331(4) . ?
N4 C18 1.304(5) . ?
C18 C19 1.495(5) . ?
C19 C20 1.392(6) . ?
C19 C24 1.383(6) . ?
C20 H20A 0.9500 . ?
C20 C21 1.390(6) . ?
C21 H21A 0.9500 . ?
C21 C22 1.371(9) . ?
C22 H22A 0.9500 . ?
C22 C23 1.378(8) . ?
C23 H23A 0.9500 . ?
C23 C24 1.394(6) . ?
C24 H24A 0.9500 . ?
N5 N6 1.235(4) . ?
N6 N7 1.130(5) . ?
N8 N9 1.205(5) . ?
N9 N10 1.151(5) . ?
O3 C25 1.262(5) . ?
O4 C25 1.259(5) . ?
C25 C26 1.517(5) . ?
C26 H26A 0.9800 . ?
C26 H26B 0.9800 . ?
C26 H26C 0.9800 . ?
C26 H26D 0.9799 . ?
C26 H26E 0.9799 . ?
C26 H26F 0.9801 . ?
O5 C27 1.382(7) . ?
O5 H5O 0.83(6) . ?
C27 H27A 0.9800 . ?
C27 H27B 0.9800 . ?
C27 H27C 0.9800 . ?
O6 C28 1.414(8) . ?
O6 C28' 1.47(2) . ?
O6 H6O 0.84(7) . ?
C28 H28A 0.9800 . ?
C28 H28B 0.9800 . ?
C28 H28C 0.9800 . ?
C28' H28D 0.9800 . ?
C28' H28E 0.9800 . ?
C28' H28F 0.9800 . ?

loop_
_geom_hbond_atom_site_label_D
_geom_hbond_atom_site_label_H
_geom_hbond_atom_site_label_A
_geom_hbond_distance_DH
_geom_hbond_distance_HA
_geom_hbond_distance_DA
_geom_hbond_angle_DHA
_geom_hbond_site_symmetry_A
O6 H6O O1 0.84(7) 1.95(7) 2.767(4) 161(7) 7
O5 H5O O2 0.83(6) 2.00(6) 2.796(4) 160(5) 7
